data_2201770
loop_
_publ_author_name
'El Bali, Brahim'
'Zavalij, Peter Y.'

_publ_section_title
;
Tetragonal form of barium cobalt disilicate, Ba~2~CoSi~2~O~7~
;
_journal_name_full 'Acta Crystallographica, Section E'
_journal_page_first i59
_journal_page_last i61
_journal_paper_doi 10.1107/S1600536803006329
_journal_volume 59
_journal_year 2003
_chemical_formula_iupac 'Ba2 Co Si2 O7'
_chemical_formula_structural 'Ba2 Co Si2 O7'
_chemical_formula_sum 'Ba2 Co O7 Si2'
_chemical_formula_weight 501.79
_space_group_IT_number 113
_space_group_name_Hall 'P -4 2ab'
_space_group_name_H-M_alt 'P -4 21 m'
_symmetry_cell_setting tetragonal
_symmetry_space_group_name_Hall 'P -4 2ab'
_symmetry_space_group_name_H-M 'P -4 21 m'
_cell_angle_alpha 90.00
_cell_angle_beta 90.00
_cell_angle_gamma 90.00
_cell_formula_units_Z 2
_cell_length_a 8.1709(7)
_cell_length_b 8.1709(7)
_cell_length_c 5.3374(7)
_cell_measurement_temperature 293(2)
_cell_volume 356.34(6)
_database_code_amcsd 0010406
_diffrn_ambient_temperature 293(2)
_exptl_crystal_density_diffrn 4.677
_cod_depositor_comments
;
The following automatic conversions were performed:
'_symmetry_cell_setting' value 'Tetragonal' changed to 'tetragonal'
according to '/home/saulius/struct/CIF-dictionaries/cif_core.dic'
dictionary named 'cif_core.dic' version 2.4.1 from
2010-06-29.

'_geom_bond_publ_flag' value 'Yes' changed to 'yes' according
to '/home/saulius/struct/CIF-dictionaries/cif_core.dic' dictionary named
'cif_core.dic' version 2.4.1 from 2010-06-29 (9
times).

'_geom_bond_publ_flag' value 'No' changed to 'no' according to
'/home/saulius/struct/CIF-dictionaries/cif_core.dic' dictionary named
'cif_core.dic' version 2.4.1 from 2010-06-29 (15 times).

Automatic conversion script
Id: cif_fix_enum 1527 2010-12-29 10:47:43Z saulius 
;
_cod_database_code 2201770
_amcsd_formula_title Ba2CoSi2O7

loop_
_space_group_symop_operation_xyz
'x, y, z'
'-x, -y, z'
'y, -x, -z'
'-y, x, -z'
'-x+1/2, y+1/2, -z'
'x+1/2, -y+1/2, -z'
'-y+1/2, -x+1/2, z'
'y+1/2, x+1/2, z'

loop_
_atom_site_label
_atom_site_fract_x
_atom_site_fract_y
_atom_site_fract_z
_atom_site_U_iso_or_equiv
_atom_site_adp_type
_atom_site_calc_flag
_atom_site_refinement_flags
_atom_site_occupancy
_atom_site_disorder_assembly
_atom_site_disorder_group
_atom_site_type_symbol
Ba1 0.33427(4) 0.16573(4) 0.00875(10) 0.01252(14) Uani d S 1 . . Ba
Co1 0.0000 0.0000 0.5000 0.0087(3) Uani d S 1 . . Co
Si1 0.63650(18) 0.13650(18) 0.5426(4) 0.0060(4) Uani d S 1 . . Si
O1 0.5000 0.0000 0.6421(15) 0.0090(16) Uani d S 1 . . O
O2 0.8056(5) 0.0780(5) 0.6806(8) 0.0094(9) Uani d . 1 . . O
O3 0.6393(6) 0.1393(6) 0.2445(11) 0.0130(13) Uani d S 1 . . O

loop_
_atom_site_aniso_label
_atom_site_aniso_U_11
_atom_site_aniso_U_22
_atom_site_aniso_U_33
_atom_site_aniso_U_12
_atom_site_aniso_U_13
_atom_site_aniso_U_23
Ba1 0.01256(16) 0.01256(16) 0.0124(2) 0.00251(16) 0.00097(16) -0.00097(16)
Co1 0.0068(4) 0.0068(4) 0.0126(7) 0.000 0.000 0.000
Si1 0.0060(5) 0.0060(5) 0.0060(11) -0.0012(7) 0.0006(5) 0.0006(5)
O1 0.013(3) 0.013(3) 0.001(4) -0.006(4) 0.000 0.000
O2 0.006(2) 0.011(2) 0.011(2) 0.0016(17) 0.0021(17) -0.0017(16)
O3 0.017(2) 0.017(2) 0.006(3) -0.006(3) 0.0017(16) 0.0017(16)

loop_
_geom_bond_atom_site_label_1
_geom_bond_atom_site_label_2
_geom_bond_site_symmetry_2
_geom_bond_distance
_geom_bond_publ_flag
Ba1 O3 3_565 2.628(6) yes
Ba1 O2 6_456 2.681(4) yes
Ba1 O2 3_566 2.681(4) no
Ba1 O1 1_554 2.738(6) yes
Ba1 O3 . 2.800(5) yes
Ba1 O3 2_655 2.800(5) no
Ba1 O2 2_654 2.888(4) yes
Ba1 O2 8_544 2.888(4) no
Co1 O2 4_546 1.964(4) yes
Co1 O2 2_655 1.964(4) no
Co1 O2 3_566 1.964(4) no
Co1 O2 1_455 1.964(4) no
Si1 O3 . 1.592(6) yes
Si1 O2 8_545 1.637(5) no
Si1 O2 . 1.637(5) yes
Si1 O1 . 1.664(3) yes
O1 Si1 2_655 1.664(3) no
O1 Ba1 2_656 2.738(6) no
O1 Ba1 1_556 2.738(6) no
O2 Co1 1_655 1.964(4) no
O2 Ba1 4_656 2.681(4) no
O2 Ba1 2_656 2.888(4) no
O3 Ba1 4_655 2.628(6) no
O3 Ba1 2_655 2.800(5) no

loop_
_cod_related_entry_id
_cod_related_entry_database
_cod_related_entry_code
1 AMCSD 0010406
